data_1530960
loop_
_publ_author_name
'Vlasse, M.'
'Levasseur, A.'
'Hagenmuller, P.'

_publ_section_title
;
 Crystal structure of Li5 B7 O12.5 Cl at 296 and 425 k
;
_journal_name_full 'Solid State Ionics'
_journal_page_first 33
_journal_page_last 37
_journal_volume 2
_journal_year 1981
_chemical_formula_sum 'B7 Cl Li5 O12.5'
_chemical_name_systematic 'Li5 B7 O12.5 Cl'
_space_group_IT_number 196
_symmetry_space_group_name_Hall 'F 2 2 3'
_symmetry_space_group_name_H-M 'F 2 3'
_cell_angle_alpha 90
_cell_angle_beta 90
_cell_angle_gamma 90
_cell_formula_units_Z 8
_cell_length_a 12.136
_cell_length_b 12.136
_cell_length_c 12.136
_cell_volume 1787.420
_citation_journal_id_ASTM SSIOD3
_cod_data_source_file Vlasse_SSIOD3_1981_667.cif
_cod_data_source_block B7Cl1Li5O12.5
_cod_original_cell_volume 1787.42
_cod_original_formula_sum 'B7 Cl1 Li5 O12.5'
_cod_database_code 1530960

loop_
_symmetry_equiv_pos_as_xyz
x,y,z
-x,-y,z
x,-y,-z
-x,y,-z
z,x,y
-z,-x,y
z,-x,-y
-z,x,-y
y,z,x
y,-z,-x
-y,z,-x
-y,-z,x
x,y+1/2,z+1/2
-x,-y+1/2,z+1/2
x,-y+1/2,-z+1/2
-x,y+1/2,-z+1/2
z,x+1/2,y+1/2
-z,-x+1/2,y+1/2
z,-x+1/2,-y+1/2
-z,x+1/2,-y+1/2
y,z+1/2,x+1/2
y,-z+1/2,-x+1/2
-y,z+1/2,-x+1/2
-y,-z+1/2,x+1/2
x+1/2,y,z+1/2
-x+1/2,-y,z+1/2
x+1/2,-y,-z+1/2
-x+1/2,y,-z+1/2
z+1/2,x,y+1/2
-z+1/2,-x,y+1/2
z+1/2,-x,-y+1/2
-z+1/2,x,-y+1/2
y+1/2,z,x+1/2
y+1/2,-z,-x+1/2
-y+1/2,z,-x+1/2
-y+1/2,-z,x+1/2
x+1/2,y+1/2,z
-x+1/2,-y+1/2,z
x+1/2,-y+1/2,-z
-x+1/2,y+1/2,-z
z+1/2,x+1/2,y
-z+1/2,-x+1/2,y
z+1/2,-x+1/2,-y
-z+1/2,x+1/2,-y
y+1/2,z+1/2,x
y+1/2,-z+1/2,-x
-y+1/2,z+1/2,-x
-y+1/2,-z+1/2,x

loop_
_atom_site_label
_atom_site_type_symbol
_atom_site_fract_x
_atom_site_fract_y
_atom_site_fract_z
_atom_site_occupancy
_atom_site_U_iso_or_equiv
B3 B+3 0.6009 0.6009 0.6009 1 0.0
O2 O-2 0.0226 0.1825 0.599 1 0.0
O1 O-2 0.0197 0.0973 0.1805 1 0.0
Li2 Li+1 0.8654 0.8654 0.8654 1 0.0
O3 O-2 0 0 0 1 0.0
Li1 Li+1 0.25 0.25 0.0421 1 0.0
Cl1 Cl-1 0.25 0.25 0.25 1 0.0
Cl2 Cl-1 0.75 0.75 0.75 1 0.0
B2 B+3 0.0808 0.0808 0.0808 1 0.0
B1 B+3 0 0 0.2519 1 0.0
